data_7235955
loop_
_publ_author_name
'Gupta, Vivek'
'Karthik, Vedhagiri'
'Anantharaman, Ganapathi'

_publ_section_title
;
 Labile dioxy-functionalised zwitterionic imidazolinium salt: access to
 zwitterionic and neutral imidazolidin-2-ylidene derivatives and
 \p-acceptor properties of imidazolidine-2-selones
;
_journal_issue 107
_journal_name_full 'RSC Advances'
_journal_page_first 87888
_journal_paper_doi 10.1039/C5RA15333F
_journal_volume 5
_journal_year 2015
_chemical_formula_moiety 'C42 H46 N4 O4 S2'
_chemical_formula_sum 'C42 H46 N4 O4 S2'
_chemical_formula_weight 734.97
_space_group_IT_number 43
_space_group_name_Hall 'F 2 -2d'
_space_group_name_H-M_alt 'F d d 2'
_symmetry_cell_setting orthorhombic
_symmetry_space_group_name_Hall 'F 2 -2d'
_symmetry_space_group_name_H-M 'F d d 2'
_atom_sites_solution_hydrogens geom
_atom_sites_solution_primary direct
_atom_sites_solution_secondary difmap
_audit_creation_method SHELXL-97
_audit_update_record
;
2015-05-18 deposited with the CCDC.
2015-10-15 downloaded from the CCDC.
;
_cell_angle_alpha 90.00
_cell_angle_beta 90.00
_cell_angle_gamma 90.00
_cell_formula_units_Z 8
_cell_length_a 20.261(4)
_cell_length_b 46.298(9)
_cell_length_c 8.3561(17)
_cell_measurement_temperature 293(2)
_cell_volume 7838(3)
_computing_cell_refinement 'Bruker SMART'
_computing_data_collection 'Bruker SMART'
_computing_data_reduction 'Bruker SAINT'
_computing_molecular_graphics 'Diamond 3.2d'
_computing_structure_refinement 'SHELXL-97 (Sheldrick, 1997)'
_computing_structure_solution 'SHELXS-97 (Sheldrick, 1990)'
_diffrn_ambient_temperature 293(2)
_diffrn_measured_fraction_theta_full 0.998
_diffrn_measured_fraction_theta_max 0.998
_diffrn_measurement_device_type 'CCD area detector'
_diffrn_measurement_method 'phi and omega scans'
_diffrn_radiation_monochromator graphite
_diffrn_radiation_source 'fine-focus sealed tube'
_diffrn_radiation_type MoK\a
_diffrn_radiation_wavelength 0.71073
_diffrn_reflns_av_R_equivalents 0.0518
_diffrn_reflns_av_sigmaI/netI 0.0579
_diffrn_reflns_limit_h_max 24
_diffrn_reflns_limit_h_min -19
_diffrn_reflns_limit_k_max 56
_diffrn_reflns_limit_k_min -52
_diffrn_reflns_limit_l_max 10
_diffrn_reflns_limit_l_min -10
_diffrn_reflns_number 10707
_diffrn_reflns_theta_full 26.00
_diffrn_reflns_theta_max 26.00
_diffrn_reflns_theta_min 2.19
_exptl_absorpt_coefficient_mu 0.182
_exptl_absorpt_correction_T_max 0.9982
_exptl_absorpt_correction_T_min 0.9874
_exptl_absorpt_correction_type empirical
_exptl_absorpt_process_details sadabs
_exptl_crystal_colour Yellow
_exptl_crystal_density_diffrn 1.246
_exptl_crystal_density_method 'not measured'
_exptl_crystal_description block
_exptl_crystal_F_000 3120
_exptl_crystal_size_max 0.07
_exptl_crystal_size_mid 0.04
_exptl_crystal_size_min 0.01
_refine_diff_density_max 0.732
_refine_diff_density_min -0.221
_refine_diff_density_rms 0.067
_refine_ls_abs_structure_details 'Flack H D (1983), Acta Cryst. A39, 876-881'
_refine_ls_abs_structure_Flack -0.03(9)
_refine_ls_extinction_method none
_refine_ls_goodness_of_fit_ref 1.070
_refine_ls_hydrogen_treatment constr
_refine_ls_matrix_type full
_refine_ls_number_parameters 241
_refine_ls_number_reflns 3829
_refine_ls_number_restraints 1
_refine_ls_restrained_S_all 1.070
_refine_ls_R_factor_all 0.0580
_refine_ls_R_factor_gt 0.0481
_refine_ls_shift/su_max 0.002
_refine_ls_shift/su_mean 0.000
_refine_ls_structure_factor_coef Fsqd
_refine_ls_weighting_details 'calc w=1/[\s^2^(Fo^2^)+(0.0679P)^2^+0.0000P] where P=(Fo^2^+2Fc^2^)/3'
_refine_ls_weighting_scheme calc
_refine_ls_wR_factor_gt 0.1128
_refine_ls_wR_factor_ref 0.1201
_reflns_number_gt 3365
_reflns_number_total 3829
_reflns_threshold_expression >2sigma(I)
_cod_data_source_file c5ra15333f2.cif
_cod_data_source_block 24julb
_cod_depositor_comments
;
The following automatic conversions were performed:

data item '_refine_ls_hydrogen_treatment' value 'Constr' was changed
to 'constr' in accordance with the
/home/saulius/struct/COD-crude-data/automatic-downloads/DataCite-retrospective/RSC/depositions/lib/dictionaries/cif_core.dic
dictionary named 'cif_core.dic' version 2.4.2 last updated on
2011-04-26.

data item '_symmetry_cell_setting' value 'Orthorhombic' was changed
to 'orthorhombic' in accordance with the
/home/saulius/struct/COD-crude-data/automatic-downloads/DataCite-retrospective/RSC/depositions/lib/dictionaries/cif_core.dic
dictionary named 'cif_core.dic' version 2.4.2 last updated on
2011-04-26.

Automatic conversion script
Id: cif_fix_values 6909 2019-04-08 15:41:33Z antanas 
;
_cod_original_cell_volume 7839(3)
_cod_original_sg_symbol_Hall F2-2d
_cod_original_sg_symbol_H-M Fdd2
_cod_database_code 7235955

loop_
_symmetry_equiv_pos_as_xyz
'x, y, z'
'-x, -y, z'
'x+1/4, -y+1/4, z+1/4'
'-x+1/4, y+1/4, z+1/4'
'x, y+1/2, z+1/2'
'-x, -y+1/2, z+1/2'
'x+1/4, -y+3/4, z+3/4'
'-x+1/4, y+3/4, z+3/4'
'x+1/2, y, z+1/2'
'-x+1/2, -y, z+1/2'
'x+3/4, -y+1/4, z+3/4'
'-x+3/4, y+1/4, z+3/4'
'x+1/2, y+1/2, z'
'-x+1/2, -y+1/2, z'
'x+3/4, -y+3/4, z+1/4'
'-x+3/4, y+3/4, z+1/4'

loop_
_atom_site_label
_atom_site_type_symbol
_atom_site_fract_x
_atom_site_fract_y
_atom_site_fract_z
_atom_site_U_iso_or_equiv
_atom_site_adp_type
_atom_site_occupancy
_atom_site_symmetry_multiplicity
_atom_site_calc_flag
_atom_site_refinement_flags
C1 C 0.93564(13) 0.03055(5) 0.8688(3) 0.0209(5) Uani 1 1 d .
H1 H 0.9416 0.0193 0.7705 0.025 Uiso 1 1 calc R
C2 C 0.83725(14) 0.05273(6) 0.9477(3) 0.0232(6) Uani 1 1 d .
C3 C 0.88500(13) 0.07589(6) 0.8838(3) 0.0236(6) Uani 1 1 d .
C4 C 0.84238(13) -0.00074(5) 0.9729(3) 0.0216(6) Uani 1 1 d .
C5 C 0.82742(13) -0.02042(5) 0.8504(3) 0.0218(6) Uani 1 1 d .
C6 C 0.80307(13) -0.04733(6) 0.8931(4) 0.0272(6) Uani 1 1 d .
H6 H 0.7926 -0.0605 0.8132 0.033 Uiso 1 1 calc R
C7 C 0.79382(14) -0.05514(6) 1.0527(4) 0.0272(7) Uani 1 1 d .
C8 C 0.80956(14) -0.03509(6) 1.1710(4) 0.0293(7) Uani 1 1 d .
H8 H 0.8036 -0.0401 1.2779 0.035 Uiso 1 1 calc R
C9 C 0.83394(13) -0.00790(6) 1.1337(3) 0.0237(6) Uani 1 1 d .
C10 C 0.85069(15) 0.01341(7) 1.2644(4) 0.0328(7) Uani 1 1 d .
H10A H 0.8476 0.0040 1.3666 0.049 Uiso 1 1 calc R
H10B H 0.8203 0.0293 1.2607 0.049 Uiso 1 1 calc R
H10C H 0.8948 0.0204 1.2490 0.049 Uiso 1 1 calc R
C11 C 0.83717(15) -0.01336(6) 0.6768(3) 0.0292(7) Uani 1 1 d .
H11A H 0.8810 -0.0187 0.6450 0.044 Uiso 1 1 calc R
H11B H 0.8312 0.0070 0.6607 0.044 Uiso 1 1 calc R
H11C H 0.8056 -0.0238 0.6138 0.044 Uiso 1 1 calc R
C12 C 0.76750(17) -0.08472(6) 1.0965(5) 0.0428(9) Uani 1 1 d .
H12A H 0.8026 -0.0986 1.0904 0.064 Uiso 1 1 calc R
H12B H 0.7330 -0.0900 1.0233 0.064 Uiso 1 1 calc R
H12C H 0.7502 -0.0843 1.2034 0.064 Uiso 1 1 calc R
C13 C 0.99680(12) 0.07462(5) 0.7638(4) 0.0224(6) Uani 1 1 d .
C14 C 1.04006(13) 0.09048(5) 0.8591(3) 0.0222(6) Uani 1 1 d .
C15 C 1.09386(13) 0.10383(5) 0.7852(4) 0.0251(6) Uani 1 1 d .
H15 H 1.1230 0.1147 0.8468 0.030 Uiso 1 1 calc R
C16 C 1.10487(14) 0.10128(6) 0.6211(4) 0.0303(7) Uani 1 1 d .
C17 C 1.06068(16) 0.08520(6) 0.5313(4) 0.0353(7) Uani 1 1 d .
H17 H 1.0679 0.0834 0.4218 0.042 Uiso 1 1 calc R
C18 C 1.00643(15) 0.07182(6) 0.5978(4) 0.0317(7) Uani 1 1 d .
C19 C 0.9580(2) 0.05524(8) 0.4951(4) 0.0516(10) Uani 1 1 d .
H19A H 0.9656 0.0597 0.3845 0.077 Uiso 1 1 calc R
H19B H 0.9138 0.0606 0.5238 0.077 Uiso 1 1 calc R
H19C H 0.9640 0.0349 0.5119 0.077 Uiso 1 1 calc R
C20 C 1.03155(15) 0.09328(6) 1.0367(4) 0.0285(6) Uani 1 1 d .
H20A H 0.9865 0.0893 1.0646 0.043 Uiso 1 1 calc R
H20B H 1.0427 0.1126 1.0692 0.043 Uiso 1 1 calc R
H20C H 1.0600 0.0798 1.0900 0.043 Uiso 1 1 calc R
C21 C 1.16428(17) 0.11548(7) 0.5447(4) 0.0442(9) Uani 1 1 d .
H21A H 1.1784 0.1315 0.6094 0.066 Uiso 1 1 calc R
H21B H 1.1527 0.1223 0.4399 0.066 Uiso 1 1 calc R
H21C H 1.1995 0.1017 0.5362 0.066 Uiso 1 1 calc R
N1 N 0.86908(11) 0.02710(4) 0.9301(3) 0.0210(5) Uani 1 1 d .
N2 N 0.93941(11) 0.06134(4) 0.8350(3) 0.0234(5) Uani 1 1 d .
O1 O 0.78245(9) 0.05710(4) 1.0002(3) 0.0286(5) Uani 1 1 d .
O2 O 0.87479(10) 0.10151(4) 0.8776(3) 0.0334(5) Uani 1 1 d .
S1 S 1.00108(3) 0.021925(12) 1.01459(10) 0.02268(17) Uani 1 1 d .

loop_
_atom_site_aniso_label
_atom_site_aniso_U_11
_atom_site_aniso_U_22
_atom_site_aniso_U_33
_atom_site_aniso_U_23
_atom_site_aniso_U_13
_atom_site_aniso_U_12
C1 0.0247(14) 0.0208(12) 0.0173(14) 0.0000(10) -0.0009(11) -0.0024(10)
C2 0.0214(15) 0.0274(14) 0.0209(14) 0.0004(11) -0.0041(11) -0.0001(11)
C3 0.0242(14) 0.0244(14) 0.0223(15) 0.0000(11) -0.0078(12) 0.0020(11)
C4 0.0186(13) 0.0212(13) 0.0248(17) 0.0007(11) 0.0004(11) -0.0012(10)
C5 0.0195(13) 0.0245(13) 0.0215(16) -0.0017(11) -0.0025(12) 0.0023(11)
C6 0.0264(15) 0.0241(14) 0.0309(17) -0.0041(11) -0.0021(13) 0.0009(11)
C7 0.0232(15) 0.0223(14) 0.0360(19) 0.0054(12) 0.0065(12) 0.0013(11)
C8 0.0307(16) 0.0306(15) 0.0267(17) 0.0069(12) 0.0062(13) 0.0042(12)
C9 0.0189(14) 0.0305(14) 0.0216(15) 0.0007(12) 0.0005(12) 0.0006(11)
C10 0.0346(16) 0.0433(17) 0.0204(15) -0.0038(14) 0.0039(14) -0.0054(13)
C11 0.0327(16) 0.0310(15) 0.0240(16) -0.0022(12) 0.0003(13) -0.0057(13)
C12 0.0476(19) 0.0259(15) 0.055(2) 0.0095(15) 0.0102(18) -0.0033(14)
C13 0.0245(14) 0.0198(13) 0.0230(14) 0.0042(11) 0.0000(13) -0.0022(10)
C14 0.0244(14) 0.0197(12) 0.0225(16) -0.0009(11) 0.0009(12) 0.0026(11)
C15 0.0243(14) 0.0216(13) 0.0293(16) 0.0005(12) -0.0010(12) -0.0015(11)
C16 0.0298(16) 0.0251(14) 0.0360(18) 0.0063(13) 0.0072(14) -0.0027(12)
C17 0.052(2) 0.0357(16) 0.0184(15) 0.0004(13) 0.0051(15) -0.0053(14)
C18 0.0382(17) 0.0310(16) 0.0259(17) 0.0036(13) -0.0003(14) -0.0097(13)
C19 0.069(3) 0.060(2) 0.026(2) 0.0011(17) -0.0057(18) -0.0244(19)
C20 0.0310(16) 0.0283(14) 0.0263(16) -0.0049(12) 0.0014(13) -0.0058(12)
C21 0.0432(19) 0.0424(18) 0.047(2) 0.0062(16) 0.0148(16) -0.0085(15)
N1 0.0202(11) 0.0218(10) 0.0209(12) -0.0003(9) -0.0017(9) -0.0022(9)
N2 0.0240(12) 0.0234(11) 0.0228(12) 0.0036(9) -0.0024(10) -0.0039(9)
O1 0.0230(10) 0.0301(10) 0.0328(12) -0.0005(9) 0.0022(9) 0.0014(8)
O2 0.0319(11) 0.0217(10) 0.0465(14) 0.0042(9) -0.0038(10) 0.0015(8)
S1 0.0240(3) 0.0185(3) 0.0255(3) -0.0010(3) -0.0033(3) 0.0007(3)

loop_
_atom_type_symbol
_atom_type_description
_atom_type_scat_dispersion_real
_atom_type_scat_dispersion_imag
_atom_type_scat_source
C C 0.0033 0.0016 'International Tables Vol C Tables 4.2.6.8 and 6.1.1.4'
H H 0.0000 0.0000 'International Tables Vol C Tables 4.2.6.8 and 6.1.1.4'
N N 0.0061 0.0033 'International Tables Vol C Tables 4.2.6.8 and 6.1.1.4'
O O 0.0106 0.0060 'International Tables Vol C Tables 4.2.6.8 and 6.1.1.4'
S S 0.1246 0.1234 'International Tables Vol C Tables 4.2.6.8 and 6.1.1.4'

loop_
_geom_angle_atom_site_label_1
_geom_angle_atom_site_label_2
_geom_angle_atom_site_label_3
_geom_angle
_geom_angle_site_symmetry_3
N1 C1 N2 103.0(2) .
N1 C1 S1 114.29(19) .
N2 C1 S1 107.63(18) .
N1 C1 H1 110.5 .
N2 C1 H1 110.5 .
S1 C1 H1 110.5 .
O1 C2 N1 128.3(3) .
O1 C2 C3 125.9(2) .
N1 C2 C3 105.8(2) .
O2 C3 N2 128.0(3) .
O2 C3 C2 126.3(2) .
N2 C3 C2 105.6(2) .
C9 C4 C5 121.5(2) .
C9 C4 N1 119.8(2) .
C5 C4 N1 118.7(2) .
C6 C5 C4 118.2(3) .
C6 C5 C11 119.5(2) .
C4 C5 C11 122.4(2) .
C5 C6 C7 121.8(3) .
C5 C6 H6 119.1 .
C7 C6 H6 119.1 .
C8 C7 C6 118.4(2) .
C8 C7 C12 120.8(3) .
C6 C7 C12 120.9(3) .
C9 C8 C7 121.7(3) .
C9 C8 H8 119.1 .
C7 C8 H8 119.1 .
C8 C9 C4 118.4(3) .
C8 C9 C10 120.6(3) .
C4 C9 C10 120.9(3) .
C9 C10 H10A 109.5 .
C9 C10 H10B 109.5 .
H10A C10 H10B 109.5 .
C9 C10 H10C 109.5 .
H10A C10 H10C 109.5 .
H10B C10 H10C 109.5 .
C5 C11 H11A 109.5 .
C5 C11 H11B 109.5 .
H11A C11 H11B 109.5 .
C5 C11 H11C 109.5 .
H11A C11 H11C 109.5 .
H11B C11 H11C 109.5 .
C7 C12 H12A 109.5 .
C7 C12 H12B 109.5 .
H12A C12 H12B 109.5 .
C7 C12 H12C 109.5 .
H12A C12 H12C 109.5 .
H12B C12 H12C 109.5 .
C14 C13 C18 121.7(2) .
C14 C13 N2 119.7(3) .
C18 C13 N2 118.6(2) .
C13 C14 C15 118.1(3) .
C13 C14 C20 122.6(2) .
C15 C14 C20 119.3(2) .
C16 C15 C14 121.5(3) .
C16 C15 H15 119.3 .
C14 C15 H15 119.3 .
C17 C16 C15 118.4(3) .
C17 C16 C21 121.3(3) .
C15 C16 C21 120.4(3) .
C18 C17 C16 122.5(3) .
C18 C17 H17 118.7 .
C16 C17 H17 118.7 .
C17 C18 C13 117.8(3) .
C17 C18 C19 121.1(3) .
C13 C18 C19 121.1(3) .
C18 C19 H19A 109.5 .
C18 C19 H19B 109.5 .
H19A C19 H19B 109.5 .
C18 C19 H19C 109.5 .
H19A C19 H19C 109.5 .
H19B C19 H19C 109.5 .
C14 C20 H20A 109.5 .
C14 C20 H20B 109.5 .
H20A C20 H20B 109.5 .
C14 C20 H20C 109.5 .
H20A C20 H20C 109.5 .
H20B C20 H20C 109.5 .
C16 C21 H21A 109.5 .
C16 C21 H21B 109.5 .
H21A C21 H21B 109.5 .
C16 C21 H21C 109.5 .
H21A C21 H21C 109.5 .
H21B C21 H21C 109.5 .
C2 N1 C4 125.1(2) .
C2 N1 C1 112.5(2) .
C4 N1 C1 122.3(2) .
C3 N2 C13 124.6(2) .
C3 N2 C1 112.7(2) .
C13 N2 C1 122.7(2) .
C1 S1 S1 101.60(9) 2_755

loop_
_geom_bond_atom_site_label_1
_geom_bond_atom_site_label_2
_geom_bond_distance
_geom_bond_site_symmetry_2
C1 N1 1.451(3) .
C1 N2 1.455(3) .
C1 S1 1.844(3) .
C1 H1 0.9800 .
C2 O1 1.211(3) .
C2 N1 1.359(3) .
C2 C3 1.540(4) .
C3 O2 1.205(3) .
C3 N2 1.355(4) .
C4 C9 1.394(4) .
C4 C5 1.404(4) .
C4 N1 1.443(3) .
C5 C6 1.387(4) .
C5 C11 1.499(4) .
C6 C7 1.394(4) .
C6 H6 0.9300 .
C7 C8 1.393(4) .
C7 C12 1.515(4) .
C8 C9 1.388(4) .
C8 H8 0.9300 .
C9 C10 1.511(4) .
C10 H10A 0.9600 .
C10 H10B 0.9600 .
C10 H10C 0.9600 .
C11 H11A 0.9600 .
C11 H11B 0.9600 .
C11 H11C 0.9600 .
C12 H12A 0.9600 .
C12 H12B 0.9600 .
C12 H12C 0.9600 .
C13 C14 1.393(4) .
C13 C18 1.406(4) .
C13 N2 1.444(3) .
C14 C15 1.397(4) .
C14 C20 1.500(4) .
C15 C16 1.394(4) .
C15 H15 0.9300 .
C16 C17 1.385(4) .
C16 C21 1.513(4) .
C17 C18 1.379(4) .
C17 H17 0.9300 .
C18 C19 1.513(4) .
C19 H19A 0.9600 .
C19 H19B 0.9600 .
C19 H19C 0.9600 .
C20 H20A 0.9600 .
C20 H20B 0.9600 .
C20 H20C 0.9600 .
C21 H21A 0.9600 .
C21 H21B 0.9600 .
C21 H21C 0.9600 .
S1 S1 2.0307(12) 2_755

loop_
_geom_torsion_atom_site_label_1
_geom_torsion_atom_site_label_2
_geom_torsion_atom_site_label_3
_geom_torsion_atom_site_label_4
_geom_torsion
_geom_torsion_site_symmetry_4
O1 C2 C3 O2 0.3(5) .
N1 C2 C3 O2 179.4(3) .
O1 C2 C3 N2 -178.8(3) .
N1 C2 C3 N2 0.3(3) .
C9 C4 C5 C6 0.7(4) .
N1 C4 C5 C6 178.7(2) .
C9 C4 C5 C11 -179.0(3) .
N1 C4 C5 C11 -1.0(4) .
C4 C5 C6 C7 -0.5(4) .
C11 C5 C6 C7 179.2(3) .
C5 C6 C7 C8 0.1(4) .
C5 C6 C7 C12 -179.7(3) .
C6 C7 C8 C9 0.0(4) .
C12 C7 C8 C9 179.8(3) .
C7 C8 C9 C4 0.3(4) .
C7 C8 C9 C10 -179.9(3) .
C5 C4 C9 C8 -0.6(4) .
N1 C4 C9 C8 -178.6(2) .
C5 C4 C9 C10 179.6(3) .
N1 C4 C9 C10 1.6(4) .
C18 C13 C14 C15 0.3(4) .
N2 C13 C14 C15 -177.9(2) .
C18 C13 C14 C20 -178.7(3) .
N2 C13 C14 C20 3.1(4) .
C13 C14 C15 C16 -0.7(4) .
C20 C14 C15 C16 178.4(3) .
C14 C15 C16 C17 0.4(4) .
C14 C15 C16 C21 -178.8(3) .
C15 C16 C17 C18 0.2(5) .
C21 C16 C17 C18 179.5(3) .
C16 C17 C18 C13 -0.6(5) .
C16 C17 C18 C19 178.0(3) .
C14 C13 C18 C17 0.4(4) .
N2 C13 C18 C17 178.5(3) .
C14 C13 C18 C19 -178.3(3) .
N2 C13 C18 C19 -0.1(4) .
O1 C2 N1 C4 -0.2(5) .
C3 C2 N1 C4 -179.3(2) .
O1 C2 N1 C1 -177.6(3) .
C3 C2 N1 C1 3.4(3) .
C9 C4 N1 C2 -70.1(4) .
C5 C4 N1 C2 111.9(3) .
C9 C4 N1 C1 107.0(3) .
C5 C4 N1 C1 -71.0(3) .
N2 C1 N1 C2 -5.5(3) .
S1 C1 N1 C2 111.0(2) .
N2 C1 N1 C4 177.1(2) .
S1 C1 N1 C4 -66.5(3) .
O2 C3 N2 C13 -0.1(5) .
C2 C3 N2 C13 179.0(2) .
O2 C3 N2 C1 177.0(3) .
C2 C3 N2 C1 -3.9(3) .
C14 C13 N2 C3 73.5(4) .
C18 C13 N2 C3 -104.8(3) .
C14 C13 N2 C1 -103.5(3) .
C18 C13 N2 C1 78.3(3) .
N1 C1 N2 C3 5.7(3) .
S1 C1 N2 C3 -115.4(2) .
N1 C1 N2 C13 -177.0(2) .
S1 C1 N2 C13 61.9(3) .
N1 C1 S1 S1 76.22(18) 2_755
N2 C1 S1 S1 -170.04(16) 2_755
